data_9002485
loop_
_publ_author_name
'Hattori, T.'
'Nagai, T.'
'Yamanaka, T.'
'Werner, S.'
'Schulz, H.'

_publ_section_title
;
 Single-crystal X-ray diffraction study of FeGeO3 high-P clinopyroxene
 (C2/c) up to 8.2 GPa
 Sample: Ideal pyroxene structure
;
_journal_name_full 'American Mineralogist'
_journal_page_first 1485
_journal_page_last 1491
_journal_volume 85
_journal_year 2000
_chemical_formula_sum 'Fe Ge O3'
_chemical_name_mineral Clinopyroxene
_space_group_IT_number 15
_symmetry_space_group_name_Hall '-C 2yc'
_symmetry_space_group_name_H-M 'C 1 2/c 1'
_cell_angle_alpha 90
_cell_angle_beta 100.025
_cell_angle_gamma 90
_cell_length_a 9.287
_cell_length_b 8.400
_cell_length_c 4.850
_cell_formula_units_Z 8
_cell_volume 372.576
_database_code_amcsd 0002574
_exptl_crystal_density_diffrn 6.292
_cod_database_code 9002485

loop_
_space_group_symop_operation_xyz
x,y,z
1/2+x,1/2+y,z
x,-y,1/2+z
1/2+x,1/2-y,1/2+z
-x,y,1/2-z
1/2-x,1/2+y,1/2-z
-x,-y,-z
1/2-x,1/2-y,-z

loop_
_atom_site_label
_atom_site_fract_x
_atom_site_fract_y
_atom_site_fract_z
Fe1 0.00000 0.91667 0.25000
Fe2 0.00000 0.25000 0.25000
Ge 0.31250 0.08333 0.18750
O1 0.12500 0.08333 0.12500
O2 0.37500 0.25000 0.37500
O3 0.37500 0.08333 0.87500

loop_
_cod_related_entry_id
_cod_related_entry_database
_cod_related_entry_code
1 AMCSD 0002574
